data_4067109
loop_
_publ_author_name
'Yamaguchi, Takafumi'
'Koike, Takashi'
'Akita, Munetaka'

_publ_section_title
;
 Dirhodium Complexes Bridged by Bis(diphenylphosphino)phthalazine
 (PNNPPh): Central Ring Size and Charge Effects As Compared with the
 Pyrazolate Derivative (PNNPPy)
;
_journal_issue 23
_journal_name_full Organometallics
_journal_page_first 6493
_journal_paper_doi 10.1021/om100832z
_journal_volume 29
_journal_year 2010
_chemical_formula_moiety 'C83 H67 B3 Cl4 F12 N4 O4 P4 Rh4 '
_chemical_formula_sum 'C83 H67 B3 Cl4 F12 N4 O4 P4 Rh4'
_chemical_formula_weight 2122.21
_space_group_IT_number 14
_symmetry_cell_setting monoclinic
_symmetry_Int_Tables_number 14
_symmetry_space_group_name_Hall '-P 2ybc'
_symmetry_space_group_name_H-M 'P 1 21/c 1'
_cell_angle_alpha 90
_cell_angle_beta 102.86(4)
_cell_angle_gamma 90
_cell_formula_units_Z 4
_cell_length_a 14.45(1)
_cell_length_b 21.12(2)
_cell_length_c 28.27(2)
_cell_measurement_reflns_used 38566
_cell_measurement_temperature 213
_cell_measurement_theta_max 27.5
_cell_measurement_theta_min 3.0
_cell_volume 8411(12)
_computing_cell_refinement PROCESS-AUTO
_computing_data_collection PROCESS-AUTO
_computing_data_reduction 'teXsan Ver. 1.11'
_computing_publication_material 'teXsan Ver. 1.11'
_computing_structure_refinement SHELXL97
_computing_structure_solution DirectMethod
_diffrn_ambient_temperature 213
_diffrn_detector_area_resol_mean 10.00
_diffrn_measurement_device_type 'Rigaku RAXIS-IV Imaging Plate'
_diffrn_measurement_method \w
_diffrn_radiation_type 'Mo K\a'
_diffrn_radiation_wavelength 0.7107
_diffrn_reflns_av_R_equivalents 0.179
_diffrn_reflns_limit_h_max 18
_diffrn_reflns_limit_h_min -18
_diffrn_reflns_limit_k_max 27
_diffrn_reflns_limit_k_min -27
_diffrn_reflns_limit_l_max 36
_diffrn_reflns_limit_l_min -36
_diffrn_reflns_number 61140
_diffrn_reflns_theta_max 27.48
_exptl_absorpt_coefficient_mu 1.051
_exptl_absorpt_correction_T_max 0.900
_exptl_absorpt_correction_T_min 0.746
_exptl_absorpt_correction_type multi-scan
_exptl_absorpt_process_details '(Higashi, 1995)'
_exptl_crystal_colour unknown
_exptl_crystal_density_diffrn 1.675
_exptl_crystal_density_method 'not measured'
_exptl_crystal_description unknown
_exptl_crystal_size_max 0.100
_exptl_crystal_size_mid 0.100
_exptl_crystal_size_min 0.100
_refine_diff_density_max 1.76
_refine_diff_density_min -0.88
_refine_ls_extinction_coef 0.0000
_refine_ls_extinction_expression Fc^*^=kFc[1+0.001xFc^2^\l^3^/sin(2\q)]^-1/4^
_refine_ls_extinction_method SHELXL
_refine_ls_goodness_of_fit_ref 0.789
_refine_ls_hydrogen_treatment noref
_refine_ls_number_parameters 1044
_refine_ls_number_reflns 7384
_refine_ls_R_factor_gt 0.0706
_refine_ls_shift/su_max 0.0010
_refine_ls_structure_factor_coef Fsqd
_refine_ls_weighting_details 'w = 1/[\s^2^(Fo^2^) + (0.1000P)^2^+0.0000P] where P=(Fo^2^+2Fc^2^)/3'
_refine_ls_weighting_scheme calc
_refine_ls_wR_factor_ref 0.1999
_reflns_number_gt 7384
_reflns_number_total 18836
_reflns_threshold_expression >2.0sigma(I)
_cod_data_source_file om100832z_si_001.cif
_cod_data_source_block compound/11/1061_
_cod_original_cell_volume 8413(11)
_cod_original_formula_sum 'C83 H67 B3 Cl4 F12 N4 O4 P4 Rh4 '
_cod_database_code 4067109

loop_
_symmetry_equiv_pos_as_xyz
x,y,z
-x,1/2+y,1/2-z
-x,-y,-z
x,1/2-y,1/2+z

loop_
_atom_site_label
_atom_site_type_symbol
_atom_site_fract_x
_atom_site_fract_y
_atom_site_fract_z
_atom_site_U_iso_or_equiv
_atom_site_adp_type
_atom_site_occupancy
_atom_site_calc_flag
_atom_site_refinement_flags
Rh(1) Rh 0.28239(6) 0.32985(3) 0.07424(3) 0.0332(2) Uani 1.00 d .
Rh(2) Rh 0.45686(6) 0.22196(4) 0.13290(3) 0.0424(2) Uani 1.00 d .
Rh(3) Rh 0.25220(6) 0.22637(3) 0.13405(3) 0.0338(2) Uani 1.00 d .
Rh(4) Rh 0.20044(6) 0.23157(3) 0.00645(3) 0.0365(2) Uani 1.00 d .
Cl(1) Cl 0.5438(4) 0.4328(2) 0.2152(2) 0.121(2) Uani 1.00 d .
Cl(2) Cl 0.4442(5) 0.4282(4) 0.2916(2) 0.194(3) Uani 1.00 d .
Cl(3) Cl -0.2404(7) 0.1747(4) -0.0063(3) 0.12616(3) Uiso 0.57 d P
Cl(3A) Cl -0.2757(9) 0.1494(6) 0.0577(4) 0.12616(3) Uiso 0.43 d P
Cl(4) Cl -0.1318(9) 0.2362(6) 0.0787(5) 0.15890(4) Uiso 0.57 d P
Cl(4A) Cl -0.129(1) 0.2400(7) 0.0472(6) 0.15890(4) Uiso 0.43 d P
P(1) P 0.2703(2) 0.4347(1) 0.06155(9) 0.0371(6) Uani 1.00 d .
P(2) P 0.6000(2) 0.2245(1) 0.1823(1) 0.0503(7) Uani 1.00 d .
P(3) P 0.1878(2) 0.1914(1) 0.19403(9) 0.0370(6) Uani 1.00 d .
P(4) P 0.0909(2) 0.2063(1) -0.05871(9) 0.0410(7) Uani 1.00 d .
F(1) F 0.3020(9) -0.0712(6) 0.0988(5) 0.187(6) Uani 1.00 d .
F(2) F 0.2631(7) -0.0155(5) 0.1556(4) 0.131(4) Uani 1.00 d .
F(3) F 0.2162(6) 0.0163(4) 0.0782(3) 0.087(2) Uani 1.00 d .
F(4) F 0.1527(7) -0.0707(5) 0.1054(3) 0.119(3) Uani 1.00 d .
F(5) F 1.025(1) 0.4975(5) 0.2043(5) 0.182(6) Uani 1.00 d .
F(6) F 0.8877(8) 0.4649(4) 0.2113(4) 0.145(4) Uani 1.00 d .
F(7) F 0.9114(10) 0.5668(5) 0.1990(6) 0.192(6) Uani 1.00 d .
F(8) F 0.9732(8) 0.5235(6) 0.2667(4) 0.160(5) Uani 1.00 d .
F(9) F 0.5882(6) 0.3094(4) 0.0193(3) 0.10740(4) Uiso 1.00 d .
F(10) F 0.481(1) 0.3585(8) -0.0282(6) 0.10356(5) Uiso 0.54 d P
F(10A) F 0.536(2) 0.3957(10) -0.0315(7) 0.10356(5) Uiso 0.46 d P
F(11) F 0.622(1) 0.3974(8) -0.0179(6) 0.11355(6) Uiso 0.54 d P
F(11A) F 0.661(2) 0.341(1) -0.0327(8) 0.11355(6) Uiso 0.46 d P
F(12) F 0.591(1) 0.3033(8) -0.0603(6) 0.09714(5) Uiso 0.54 d P
F(12A) F 0.526(2) 0.2966(9) -0.0611(7) 0.09714(5) Uiso 0.46 d P
O(01) O 0.0731(6) 0.3250(3) 0.0637(3) 0.056(2) Uani 1.00 d .
O(02) O 0.4215(6) 0.0933(3) 0.1666(3) 0.077(3) Uani 1.00 d .
O(03) O 0.3566(7) 0.3195(4) 0.2049(3) 0.072(3) Uani 1.00 d .
O(04) O 0.2847(7) 0.3211(4) -0.0523(3) 0.070(2) Uani 1.00 d .
N(1) N 0.4302(6) 0.3521(3) 0.0857(3) 0.037(2) Uani 1.00 d .
N(2) N 0.4973(6) 0.3127(4) 0.1129(3) 0.043(2) Uani 1.00 d .
N(3) N 0.1500(5) 0.1629(3) 0.0924(3) 0.032(2) Uani 1.00 d .
N(4) N 0.1240(6) 0.1683(3) 0.0422(3) 0.033(2) Uani 1.00 d .
C(1) C 0.3241(7) 0.2308(5) 0.0743(3) 0.038(2) Uani 1.00 d .
C(01) C 0.1516(8) 0.3229(4) 0.0667(4) 0.045(3) Uani 1.00 d .
C(2) C 0.3639(7) 0.1940(5) 0.0512(4) 0.043(3) Uani 1.00 d .
C(02) C 0.4343(8) 0.1423(5) 0.1533(4) 0.050(3) Uani 1.00 d .
C(03) C 0.3210(8) 0.2859(5) 0.1757(4) 0.051(3) Uani 1.00 d .
C(3) C 0.3993(8) 0.1506(5) 0.0202(4) 0.049(3) Uani 1.00 d .
C(4) C 0.4677(9) 0.1685(6) -0.0047(5) 0.068(4) Uani 1.00 d .
C(04) C 0.2545(8) 0.2860(5) -0.0283(4) 0.049(3) Uani 1.00 d .
C(5) C 0.496(1) 0.1267(8) -0.0362(6) 0.086(5) Uani 1.00 d .
C(6) C 0.456(1) 0.0662(8) -0.0446(5) 0.078(4) Uani 1.00 d .
C(7) C 0.389(1) 0.0493(5) -0.0209(5) 0.075(4) Uani 1.00 d .
C(8) C 0.3596(8) 0.0907(5) 0.0112(5) 0.058(3) Uani 1.00 d .
C(9) C 0.484(1) 0.0232(7) -0.0804(5) 0.116(7) Uani 1.00 d .
C(21) C 0.1049(7) 0.1209(4) 0.1141(3) 0.034(2) Uani 1.00 d .
C(22) C 0.0292(7) 0.0837(4) 0.0899(3) 0.034(2) Uani 1.00 d .
C(23) C -0.0009(7) 0.0908(4) 0.0399(4) 0.036(2) Uani 1.00 d .
C(24) C 0.0525(7) 0.1350(4) 0.0172(3) 0.036(2) Uani 1.00 d .
C(25) C -0.0199(8) 0.0395(4) 0.1127(4) 0.045(3) Uani 1.00 d .
C(26) C -0.0944(8) 0.0064(5) 0.0858(4) 0.053(3) Uani 1.00 d .
C(27) C -0.1238(8) 0.0150(5) 0.0367(4) 0.051(3) Uani 1.00 d .
C(28) C -0.0778(8) 0.0554(5) 0.0128(4) 0.053(3) Uani 1.00 d .
C(29) C 0.1415(8) 0.1163(5) 0.1686(4) 0.049(3) Uani 1.00 d .
C(30) C 0.0232(8) 0.1437(5) -0.0371(3) 0.046(3) Uani 1.00 d .
C(11) C 0.4557(7) 0.4078(4) 0.0715(4) 0.038(2) Uani 1.00 d .
C(12) C 0.5512(7) 0.4314(5) 0.0840(4) 0.040(2) Uani 1.00 d .
C(13) C 0.6195(7) 0.3913(5) 0.1117(4) 0.044(3) Uani 1.00 d .
C(14) C 0.5882(8) 0.3306(5) 0.1241(4) 0.051(3) Uani 1.00 d .
C(15) C 0.5787(9) 0.4925(5) 0.0714(4) 0.051(3) Uani 1.00 d .
C(16) C 0.6711(9) 0.5100(5) 0.0880(4) 0.056(3) Uani 1.00 d .
C(17) C 0.7375(9) 0.4717(6) 0.1149(4) 0.064(4) Uani 1.00 d .
C(18) C 0.7142(9) 0.4130(6) 0.1267(4) 0.067(4) Uani 1.00 d .
C(19) C 0.3796(7) 0.4440(4) 0.0389(4) 0.042(3) Uani 1.00 d .
C(20) C 0.6568(9) 0.2836(7) 0.1511(5) 0.085(5) Uani 1.00 d .
C(71) C 0.0897(7) 0.2375(5) 0.2053(4) 0.044(3) Uani 1.00 d .
C(72) C 0.0354(9) 0.2153(6) 0.2384(4) 0.063(3) Uani 1.00 d .
C(73) C -0.0407(9) 0.2522(7) 0.2448(6) 0.077(4) Uani 1.00 d .
C(74) C -0.0619(8) 0.3069(8) 0.2215(5) 0.073(4) Uani 1.00 d .
C(75) C -0.0090(10) 0.3299(6) 0.1903(4) 0.065(3) Uani 1.00 d .
C(76) C 0.0640(9) 0.2937(5) 0.1814(4) 0.054(3) Uani 1.00 d .
C(81) C 0.2602(7) 0.1732(5) 0.2536(3) 0.040(2) Uani 1.00 d .
C(82) C 0.2716(9) 0.2173(5) 0.2898(4) 0.064(3) Uani 1.00 d .
C(83) C 0.325(1) 0.2024(7) 0.3356(4) 0.079(4) Uani 1.00 d .
C(84) C 0.372(1) 0.1444(7) 0.3445(4) 0.076(4) Uani 1.00 d .
C(85) C 0.359(1) 0.1020(6) 0.3083(4) 0.074(4) Uani 1.00 d .
C(86) C 0.3071(9) 0.1154(5) 0.2626(4) 0.055(3) Uani 1.00 d .
C(91) C 0.0046(8) 0.2643(5) -0.0872(4) 0.046(3) Uani 1.00 d .
C(92) C 0.021(1) 0.3011(5) -0.1241(4) 0.074(4) Uani 1.00 d .
C(93) C -0.042(2) 0.3467(7) -0.1443(5) 0.108(7) Uani 1.00 d .
C(94) C -0.127(2) 0.3548(8) -0.1292(8) 0.114(8) Uani 1.00 d .
C(95) C -0.145(1) 0.3193(7) -0.0921(8) 0.101(6) Uani 1.00 d .
C(96) C -0.080(1) 0.2726(6) -0.0705(5) 0.078(4) Uani 1.00 d .
C(101) C 0.1314(10) 0.1711(5) -0.1080(4) 0.055(3) Uani 1.00 d .
C(102) C 0.226(1) 0.1608(5) -0.1054(4) 0.060(3) Uani 1.00 d .
C(103) C 0.258(1) 0.1308(7) -0.1426(6) 0.087(5) Uani 1.00 d .
C(104) C 0.198(2) 0.1118(7) -0.1821(7) 0.111(8) Uani 1.00 d .
C(105) C 0.102(2) 0.1199(6) -0.1858(5) 0.105(7) Uani 1.00 d .
C(106) C 0.064(1) 0.1499(5) -0.1486(4) 0.074(4) Uani 1.00 d .
C(31) C 0.2909(8) 0.4821(4) 0.1160(4) 0.046(3) Uani 1.00 d .
C(32) C 0.243(1) 0.4655(6) 0.1514(5) 0.072(4) Uani 1.00 d .
C(33) C 0.259(2) 0.4980(8) 0.1945(5) 0.109(6) Uani 1.00 d .
C(34) C 0.324(2) 0.5463(9) 0.2025(6) 0.105(7) Uani 1.00 d .
C(35) C 0.369(1) 0.5641(8) 0.1679(7) 0.093(5) Uani 1.00 d .
C(36) C 0.3543(9) 0.5317(6) 0.1244(5) 0.071(4) Uani 1.00 d .
C(41) C 0.1807(7) 0.4728(5) 0.0163(3) 0.040(2) Uani 1.00 d .
C(42) C 0.1695(10) 0.5377(5) 0.0159(4) 0.064(4) Uani 1.00 d .
C(43) C 0.110(1) 0.5678(5) -0.0217(5) 0.073(4) Uani 1.00 d .
C(44) C 0.0526(8) 0.5333(6) -0.0582(4) 0.059(3) Uani 1.00 d .
C(45) C 0.0602(9) 0.4689(6) -0.0585(5) 0.069(4) Uani 1.00 d .
C(46) C 0.1245(8) 0.4389(5) -0.0216(4) 0.052(3) Uani 1.00 d .
C(51) C 0.6141(8) 0.2480(5) 0.2449(5) 0.059(3) Uani 1.00 d .
C(52) C 0.5509(10) 0.2270(6) 0.2712(5) 0.072(4) Uani 1.00 d .
C(53) C 0.567(1) 0.2397(7) 0.3206(6) 0.089(5) Uani 1.00 d .
C(54) C 0.639(2) 0.2748(9) 0.3434(7) 0.111(6) Uani 1.00 d .
C(55) C 0.702(1) 0.2966(10) 0.3196(8) 0.119(7) Uani 1.00 d .
C(56) C 0.688(1) 0.2853(8) 0.2686(7) 0.108(6) Uani 1.00 d .
C(61) C 0.6781(7) 0.1581(5) 0.1836(4) 0.046(3) Uani 1.00 d .
C(62) C 0.663(1) 0.1113(10) 0.1504(6) 0.127(8) Uani 1.00 d .
C(63) C 0.725(1) 0.063(1) 0.1502(8) 0.18(1) Uani 1.00 d .
C(64) C 0.8042(9) 0.0594(6) 0.1833(5) 0.072(4) Uani 1.00 d .
C(65) C 0.8226(10) 0.1019(6) 0.2193(5) 0.072(4) Uani 1.00 d .
C(66) C 0.7589(10) 0.1499(6) 0.2196(5) 0.076(4) Uani 1.00 d .
C(111) C 0.540(1) 0.433(1) 0.2750(6) 0.157(9) Uani 1.00 d .
C(112) C -0.235(2) 0.218(1) 0.030(1) 0.1894(1) Uiso 1.00 d .
B(1) B 0.235(1) -0.0342(9) 0.1087(7) 0.074(5) Uani 1.00 d .
B(2) B 0.948(1) 0.5115(8) 0.2203(7) 0.074(5) Uani 1.00 d .
B(3) B 0.576(1) 0.3391(8) -0.0247(6) 0.06525(5) Uiso 1.00 d .
H(1) H 0.4941 0.2116 0.0001 0.0785 Uiso 1.00 calc .
H(2) H 0.5437 0.1403 -0.0527 0.0972 Uiso 1.00 calc .
H(3) H 0.3610 0.0071 -0.0250 0.0800 Uiso 1.00 calc .
H(4) H 0.3082 0.0782 0.0268 0.0776 Uiso 1.00 calc .
H(5) H 0.5143 -0.0146 -0.0654 0.1305 Uiso 1.00 calc .
H(6) H 0.4351 0.0122 -0.1069 0.1305 Uiso 1.00 calc .
H(7) H 0.5341 0.0443 -0.0942 0.1305 Uiso 1.00 calc .
H(8) H -0.0017 0.0331 0.1478 0.0551 Uiso 1.00 calc .
H(9) H -0.1288 -0.0236 0.1022 0.0552 Uiso 1.00 calc .
H(10) H -0.1762 -0.0098 0.0193 0.0585 Uiso 1.00 calc .
H(11) H -0.0997 0.0600 -0.0222 0.0618 Uiso 1.00 calc .
H(12) H 0.1888 0.0841 0.1760 0.0600 Uiso 1.00 calc .
H(13) H 0.0894 0.1032 0.1833 0.0600 Uiso 1.00 calc .
H(14) H -0.0435 0.1541 -0.0459 0.0571 Uiso 1.00 calc .
H(15) H 0.0314 0.1047 -0.0530 0.0571 Uiso 1.00 calc .
H(16) H 0.5325 0.5208 0.0514 0.0680 Uiso 1.00 calc .
H(17) H 0.6905 0.5518 0.0808 0.0693 Uiso 1.00 calc .
H(18) H 0.8025 0.4858 0.1244 0.0777 Uiso 1.00 calc .
H(19) H 0.7638 0.3846 0.1456 0.0838 Uiso 1.00 calc .
H(20) H 0.3675 0.4279 0.0061 0.0505 Uiso 1.00 calc .
H(21) H 0.3947 0.4876 0.0380 0.0505 Uiso 1.00 calc .
H(22) H 0.7067 0.3049 0.1743 0.1055 Uiso 1.00 calc .
H(23) H 0.6892 0.2619 0.1288 0.1055 Uiso 1.00 calc .
H(24) H 0.0507 0.1745 0.2556 0.0758 Uiso 1.00 calc .
H(25) H -0.0790 0.2379 0.2670 0.0917 Uiso 1.00 calc .
H(26) H -0.1143 0.3335 0.2272 0.0850 Uiso 1.00 calc .
H(27) H -0.0248 0.3701 0.1731 0.0740 Uiso 1.00 calc .
H(28) H 0.1011 0.3093 0.1582 0.0701 Uiso 1.00 calc .
H(29) H 0.2417 0.2586 0.2835 0.0757 Uiso 1.00 calc .
H(30) H 0.3313 0.2320 0.3618 0.0883 Uiso 1.00 calc .
H(31) H 0.4162 0.1376 0.3752 0.0906 Uiso 1.00 calc .
H(32) H 0.3842 0.0600 0.3149 0.0805 Uiso 1.00 calc .
H(33) H 0.3026 0.0845 0.2367 0.0608 Uiso 1.00 calc .
H(34) H 0.0792 0.2956 -0.1359 0.0930 Uiso 1.00 calc .
H(35) H -0.0372 0.3746 -0.1702 0.1258 Uiso 1.00 calc .
H(36) H -0.1782 0.3841 -0.1433 0.1247 Uiso 1.00 calc .
H(37) H -0.2026 0.3252 -0.0770 0.1204 Uiso 1.00 calc .
H(38) H -0.0907 0.2460 -0.0426 0.0996 Uiso 1.00 calc .
H(39) H 0.2729 0.1747 -0.0771 0.0791 Uiso 1.00 calc .
H(40) H 0.3253 0.1219 -0.1404 0.1004 Uiso 1.00 calc .
H(41) H 0.2149 0.0939 -0.2103 0.1153 Uiso 1.00 calc .
H(42) H 0.0539 0.1025 -0.2133 0.1135 Uiso 1.00 calc .
H(43) H -0.0047 0.1552 -0.1504 0.0863 Uiso 1.00 calc .
H(44) H 0.1995 0.4304 0.1454 0.0850 Uiso 1.00 calc .
H(45) H 0.2210 0.4875 0.2184 0.1185 Uiso 1.00 calc .
H(46) H 0.3413 0.5661 0.2337 0.1127 Uiso 1.00 calc .
H(47) H 0.4120 0.6001 0.1745 0.1085 Uiso 1.00 calc .
H(48) H 0.3881 0.5445 0.0985 0.0818 Uiso 1.00 calc .
H(49) H 0.2043 0.5630 0.0437 0.0797 Uiso 1.00 calc .
H(50) H 0.1072 0.6138 -0.0228 0.0794 Uiso 1.00 calc .
H(51) H 0.0081 0.5547 -0.0839 0.0749 Uiso 1.00 calc .
H(52) H 0.0214 0.4447 -0.0838 0.0777 Uiso 1.00 calc .
H(53) H 0.1319 0.3931 -0.0228 0.0600 Uiso 1.00 calc .
H(54) H 0.4951 0.2016 0.2558 0.0861 Uiso 1.00 calc .
H(55) H 0.5174 0.2240 0.3384 0.1144 Uiso 1.00 calc .
H(56) H 0.6434 0.2807 0.3792 0.1307 Uiso 1.00 calc .
H(57) H 0.7565 0.3171 0.3399 0.1307 Uiso 1.00 calc .
H(58) H 0.7311 0.3063 0.2500 0.1322 Uiso 1.00 calc .
H(59) H 0.6078 0.1147 0.1233 0.1538 Uiso 1.00 calc .
H(60) H 0.7117 0.0297 0.1259 0.2018 Uiso 1.00 calc .
H(61) H 0.8522 0.0260 0.1813 0.0867 Uiso 1.00 calc .
H(62) H 0.8817 0.0994 0.2449 0.0882 Uiso 1.00 calc .
H(63) H 0.7706 0.1783 0.2478 0.0867 Uiso 1.00 calc .
H(64) H 0.5844 0.3940 0.2898 0.1698 Uiso 1.00 calc .
H(65) H 0.5826 0.4673 0.2909 0.1698 Uiso 1.00 calc .

loop_
_atom_site_aniso_label
_atom_site_aniso_U_11
_atom_site_aniso_U_22
_atom_site_aniso_U_33
_atom_site_aniso_U_12
_atom_site_aniso_U_13
_atom_site_aniso_U_23
Rh(1) 0.0364(5) 0.0244(3) 0.0364(4) -0.0025(3) 0.0026(3) 0.0031(3)
Rh(2) 0.0346(5) 0.0352(4) 0.0533(5) -0.0010(4) 0.0009(4) 0.0143(4)
Rh(3) 0.0382(5) 0.0269(4) 0.0330(4) -0.0038(3) 0.0009(3) 0.0029(3)
Rh(4) 0.0459(5) 0.0304(4) 0.0310(4) -0.0055(4) 0.0039(4) 0.0028(3)
Cl(1) 0.160(5) 0.100(3) 0.115(4) 0.010(3) 0.057(3) 0.009(3)
Cl(2) 0.129(5) 0.37(1) 0.091(4) -0.062(6) 0.033(4) -0.029(5)
P(1) 0.048(2) 0.026(1) 0.036(1) -0.002(1) 0.004(1) 0.005(1)
P(2) 0.035(2) 0.047(2) 0.063(2) -0.002(1) -0.003(1) 0.018(2)
P(3) 0.044(2) 0.032(1) 0.032(1) -0.005(1) 0.002(1) 0.004(1)
P(4) 0.059(2) 0.034(1) 0.027(1) -0.005(1) 0.003(1) 0.002(1)
F(1) 0.16(1) 0.16(1) 0.28(2) 0.068(9) 0.13(1) 0.04(1)
F(2) 0.123(9) 0.132(8) 0.112(8) -0.041(7) -0.029(6) -0.004(6)
F(3) 0.090(6) 0.072(5) 0.092(6) -0.004(4) 0.009(5) 0.017(4)
F(4) 0.107(7) 0.142(8) 0.087(6) -0.063(6) -0.023(5) 0.030(6)
F(5) 0.22(1) 0.131(9) 0.24(1) -0.005(9) 0.14(1) -0.066(10)
F(6) 0.140(10) 0.092(7) 0.167(10) -0.044(6) -0.043(7) -0.015(6)
F(7) 0.18(1) 0.103(8) 0.28(2) 0.009(8) 0.02(1) 0.053(10)
F(8) 0.126(9) 0.26(1) 0.090(7) -0.048(9) 0.022(7) -0.084(9)
O(01) 0.049(5) 0.053(5) 0.065(5) 0.001(4) 0.013(4) 0.009(4)
O(02) 0.089(7) 0.030(4) 0.114(8) -0.003(4) 0.022(6) 0.029(5)
O(03) 0.086(7) 0.051(5) 0.067(6) -0.016(5) -0.005(5) -0.020(4)
O(04) 0.099(7) 0.059(5) 0.057(5) -0.010(5) 0.028(5) 0.012(4)
N(1) 0.044(5) 0.026(4) 0.038(5) 0.003(4) 0.002(4) 0.008(4)
N(2) 0.037(5) 0.037(4) 0.050(5) 0.000(4) -0.002(4) 0.017(4)
N(3) 0.035(5) 0.026(4) 0.032(4) -0.009(3) 0.004(4) -0.002(3)
N(4) 0.043(5) 0.031(4) 0.020(4) 0.003(4) -0.002(3) 0.003(3)
C(1) 0.028(5) 0.035(5) 0.044(6) -0.015(5) -0.010(4) 0.003(5)
C(01) 0.042(7) 0.027(5) 0.066(7) -0.012(5) 0.007(6) 0.006(5)
C(2) 0.039(7) 0.033(5) 0.058(7) 0.004(5) 0.014(5) 0.019(5)
C(02) 0.042(7) 0.034(6) 0.073(8) -0.002(5) 0.012(6) 0.000(6)
C(03) 0.050(7) 0.051(7) 0.049(7) 0.002(6) 0.005(6) 0.009(6)
C(3) 0.046(7) 0.035(5) 0.065(8) -0.005(5) 0.011(6) 0.000(5)
C(4) 0.066(9) 0.056(7) 0.09(1) -0.010(7) 0.042(8) -0.002(7)
C(04) 0.064(8) 0.050(6) 0.037(6) -0.004(6) 0.017(6) 0.010(5)
C(5) 0.07(1) 0.10(1) 0.10(1) -0.009(9) 0.045(9) -0.027(10)
C(6) 0.07(1) 0.09(1) 0.071(9) 0.024(9) 0.030(8) -0.002(9)
C(7) 0.10(1) 0.028(6) 0.09(1) 0.011(6) 0.017(9) -0.016(6)
C(8) 0.053(8) 0.038(6) 0.078(9) -0.003(5) 0.003(7) 0.001(6)
C(9) 0.19(2) 0.10(1) 0.070(10) 0.05(1) 0.05(1) -0.030(9)
C(21) 0.043(6) 0.022(4) 0.038(5) 0.000(4) 0.009(5) -0.003(4)
C(22) 0.033(6) 0.027(5) 0.041(6) -0.009(4) 0.007(4) 0.005(4)
C(23) 0.027(6) 0.034(5) 0.046(6) -0.008(4) 0.005(5) 0.002(5)
C(24) 0.043(6) 0.030(5) 0.032(5) -0.005(4) 0.004(5) 0.002(4)
C(25) 0.053(7) 0.033(5) 0.049(6) -0.008(5) 0.008(5) -0.001(5)
C(26) 0.041(7) 0.046(6) 0.070(8) -0.020(5) 0.010(6) 0.007(6)
C(27) 0.050(7) 0.050(6) 0.053(7) -0.021(5) 0.014(6) 0.005(6)
C(28) 0.056(8) 0.051(6) 0.041(6) 0.001(6) -0.013(6) 0.002(5)
C(29) 0.077(9) 0.039(6) 0.029(5) -0.015(6) 0.005(5) 0.001(5)
C(30) 0.063(8) 0.040(5) 0.028(5) -0.010(5) -0.006(5) 0.003(5)
C(11) 0.032(6) 0.034(5) 0.044(6) 0.002(4) 0.003(5) -0.005(5)
C(12) 0.034(6) 0.048(6) 0.040(6) -0.015(5) 0.009(5) 0.007(5)
C(13) 0.026(6) 0.054(6) 0.045(6) -0.014(5) -0.004(5) 0.009(5)
C(14) 0.036(7) 0.049(6) 0.063(7) -0.013(5) -0.001(5) 0.017(6)
C(15) 0.071(9) 0.046(6) 0.033(6) -0.017(6) 0.005(5) 0.007(5)
C(16) 0.062(9) 0.064(7) 0.040(6) -0.038(6) 0.006(6) 0.008(6)
C(17) 0.067(9) 0.077(8) 0.040(6) -0.054(7) -0.006(6) 0.018(6)
C(18) 0.050(8) 0.090(9) 0.051(7) -0.027(7) -0.013(6) 0.020(7)
C(19) 0.042(7) 0.038(5) 0.045(6) -0.008(5) 0.007(5) 0.013(5)
C(20) 0.042(8) 0.089(10) 0.11(1) 0.000(7) -0.003(7) 0.059(9)
C(71) 0.035(6) 0.059(7) 0.036(5) -0.002(5) 0.006(5) -0.003(5)
C(72) 0.064(9) 0.062(8) 0.065(8) -0.013(7) 0.021(7) 0.002(7)
C(73) 0.039(8) 0.10(1) 0.10(1) 0.000(7) 0.026(8) 0.009(9)
C(74) 0.031(7) 0.11(1) 0.078(9) 0.021(7) 0.014(7) -0.003(9)
C(75) 0.076(10) 0.066(8) 0.053(7) 0.021(7) 0.013(7) 0.003(7)
C(76) 0.067(9) 0.052(7) 0.042(6) 0.012(6) 0.012(6) 0.016(5)
C(81) 0.043(6) 0.037(5) 0.037(6) 0.001(5) 0.004(5) 0.010(5)
C(82) 0.083(10) 0.056(7) 0.041(6) 0.016(7) -0.009(6) -0.014(6)
C(83) 0.11(1) 0.079(9) 0.036(7) 0.017(8) -0.011(7) -0.009(6)
C(84) 0.08(1) 0.10(1) 0.033(7) 0.013(9) -0.014(7) 0.004(7)
C(85) 0.11(1) 0.064(8) 0.040(7) 0.022(8) 0.003(7) 0.012(6)
C(86) 0.062(8) 0.057(7) 0.040(6) 0.005(6) -0.004(6) -0.003(6)
C(91) 0.054(8) 0.036(6) 0.039(6) -0.005(5) -0.009(5) -0.004(5)
C(92) 0.13(1) 0.041(6) 0.053(8) 0.014(7) 0.013(8) 0.013(6)
C(93) 0.20(2) 0.046(8) 0.058(9) 0.03(1) -0.02(1) -0.001(7)
C(94) 0.12(2) 0.07(1) 0.11(2) 0.03(1) -0.06(1) -0.01(1)
C(95) 0.054(10) 0.068(10) 0.17(2) 0.014(8) -0.01(1) -0.02(1)
C(96) 0.07(1) 0.064(8) 0.09(1) -0.006(8) 0.012(8) -0.007(8)
C(101) 0.09(1) 0.032(5) 0.037(6) 0.011(6) 0.002(6) 0.002(5)
C(102) 0.10(1) 0.047(7) 0.039(6) 0.010(7) 0.034(7) -0.008(5)
C(103) 0.13(2) 0.072(10) 0.07(1) 0.014(9) 0.04(1) -0.003(8)
C(104) 0.21(2) 0.058(9) 0.08(1) 0.05(1) 0.07(2) 0.010(9)
C(105) 0.23(2) 0.047(8) 0.025(7) 0.02(1) 0.00(1) -0.002(6)
C(106) 0.14(1) 0.042(6) 0.035(6) 0.008(7) 0.002(7) -0.004(5)
C(31) 0.067(8) 0.029(5) 0.039(6) 0.009(5) 0.004(6) 0.005(5)
C(32) 0.12(1) 0.048(7) 0.050(8) -0.014(7) 0.017(8) -0.003(6)
C(33) 0.21(2) 0.08(1) 0.041(8) 0.02(1) 0.04(1) 0.001(8)
C(34) 0.14(2) 0.09(1) 0.06(1) 0.03(1) -0.03(1) -0.051(10)
C(35) 0.07(1) 0.09(1) 0.11(1) -0.013(9) -0.007(10) -0.04(1)
C(36) 0.067(9) 0.051(7) 0.09(1) -0.007(7) 0.006(8) -0.028(7)
C(41) 0.042(7) 0.048(6) 0.029(5) 0.001(5) 0.008(5) 0.006(5)
C(42) 0.10(1) 0.038(6) 0.052(7) 0.015(6) 0.002(7) 0.007(6)
C(43) 0.11(1) 0.031(6) 0.065(8) 0.012(7) -0.019(8) 0.005(6)
C(44) 0.046(8) 0.059(7) 0.065(8) 0.020(6) -0.007(6) 0.016(6)
C(45) 0.058(9) 0.068(8) 0.067(8) -0.007(7) -0.018(7) 0.011(7)
C(46) 0.058(8) 0.042(6) 0.049(7) 0.004(5) -0.001(6) 0.002(5)
C(51) 0.025(6) 0.050(6) 0.087(9) 0.014(5) -0.017(6) -0.021(6)
C(52) 0.064(9) 0.075(9) 0.065(8) -0.018(7) -0.012(7) 0.010(7)
C(53) 0.13(2) 0.072(10) 0.068(10) -0.012(9) 0.022(10) 0.003(8)
C(54) 0.11(2) 0.11(1) 0.11(1) 0.04(1) -0.01(1) -0.03(1)
C(55) 0.06(1) 0.14(2) 0.14(2) -0.02(1) 0.00(1) -0.09(1)
C(56) 0.051(9) 0.12(1) 0.15(2) -0.013(9) 0.020(10) -0.07(1)
C(61) 0.028(6) 0.059(7) 0.049(6) -0.008(5) 0.000(5) -0.006(5)
C(62) 0.06(1) 0.21(2) 0.09(1) 0.04(1) -0.035(9) -0.08(1)
C(63) 0.06(1) 0.28(3) 0.17(2) 0.08(1) -0.04(1) -0.15(2)
C(64) 0.044(8) 0.074(9) 0.10(1) -0.001(7) 0.021(8) -0.030(8)
C(65) 0.08(1) 0.059(8) 0.060(8) 0.028(7) -0.019(7) -0.011(6)
C(66) 0.070(10) 0.060(8) 0.081(9) 0.023(7) -0.019(8) -0.015(7)
C(111) 0.09(2) 0.29(3) 0.09(1) 0.05(2) 0.02(1) -0.03(2)
B(1) 0.043(10) 0.09(1) 0.08(1) -0.014(9) -0.001(9) -0.02(1)
B(2) 0.09(1) 0.055(9) 0.07(1) -0.008(9) -0.004(10) -0.007(9)

loop_
_atom_type_symbol
_atom_type_description
_atom_type_scat_dispersion_real
_atom_type_scat_dispersion_imag
_atom_type_scat_source
C C 0.003 0.002
;International Tables for Crystallography
(1992, Vol. C, Tables 4.2.6.8 and 6.1.1.4)
;
H H 0.000 0.000
;International Tables for Crystallography
(1992, Vol. C, Table 6.1.1.4)
;
O O 0.011 0.006
;International Tables for Crystallography
(1992, Vol. C, Tables 4.2.6.8 and 6.1.1.4)
;
N N 0.006 0.003
;International Tables for Crystallography
(1992, Vol. C, Tables 4.2.6.8 and 6.1.1.4)
;
B B 0.001 0.001
;International Tables for Crystallography
(1992, Vol. C, Tables 4.2.6.8 and 6.1.1.4)
;
F F 0.017 0.010
;International Tables for Crystallography
(1992, Vol. C, Tables 4.2.6.8 and 6.1.1.4)
;
P P 0.102 0.094
;International Tables for Crystallography
(1992, Vol. C, Tables 4.2.6.8 and 6.1.1.4)
;
Cl Cl 0.148 0.159
;International Tables for Crystallography
(1992, Vol. C, Tables 4.2.6.8 and 6.1.1.4)
;
Rh Rh -1.118 0.919
;International Tables for Crystallography
(1992, Vol. C, Tables 4.2.6.8 and 6.1.1.4)
;

loop_
_geom_angle_atom_site_label_1
_geom_angle_atom_site_label_2
_geom_angle_atom_site_label_3
_geom_angle
_geom_angle_publ_flag
Rh(3) Rh(1) Rh(4) 75.49(3) yes
Rh(3) Rh(1) P(1) 146.43(9) yes
Rh(3) Rh(1) N(1) 110.9(2) yes
Rh(3) Rh(1) C(1) 48.9(3) yes
Rh(3) Rh(1) C(01) 73.9(3) yes
Rh(4) Rh(1) P(1) 126.60(7) yes
Rh(4) Rh(1) N(1) 120.4(2) yes
Rh(4) Rh(1) C(1) 52.0(2) yes
Rh(4) Rh(1) C(01) 67.2(3) yes
P(1) Rh(1) N(1) 81.2(2) yes
P(1) Rh(1) C(1) 163.8(3) yes
P(1) Rh(1) C(01) 91.1(3) yes
N(1) Rh(1) C(1) 86.8(3) yes
N(1) Rh(1) C(01) 171.5(3) yes
C(1) Rh(1) C(01) 101.4(4) yes
Rh(3) Rh(2) P(2) 141.48(10) yes
Rh(3) Rh(2) N(2) 108.0(2) yes
Rh(3) Rh(2) C(1) 46.8(3) yes
Rh(3) Rh(2) C(02) 77.1(4) yes
P(2) Rh(2) N(2) 82.7(2) yes
P(2) Rh(2) C(1) 169.6(3) yes
P(2) Rh(2) C(02) 91.7(3) yes
N(2) Rh(2) C(1) 88.2(3) yes
N(2) Rh(2) C(02) 174.3(4) yes
C(1) Rh(2) C(02) 97.2(4) yes
Rh(1) Rh(3) Rh(2) 74.54(3) yes
Rh(1) Rh(3) P(3) 147.90(8) yes
Rh(1) Rh(3) N(3) 109.3(2) yes
Rh(1) Rh(3) C(1) 49.0(3) yes
Rh(1) Rh(3) C(03) 74.1(4) yes
Rh(2) Rh(3) P(3) 125.64(8) yes
Rh(2) Rh(3) N(3) 122.8(2) yes
Rh(2) Rh(3) C(1) 48.9(2) yes
Rh(2) Rh(3) C(03) 68.5(4) yes
P(3) Rh(3) N(3) 81.8(2) yes
P(3) Rh(3) C(1) 163.0(3) yes
P(3) Rh(3) C(03) 89.8(4) yes
N(3) Rh(3) C(1) 89.4(3) yes
N(3) Rh(3) C(03) 168.6(5) yes
C(1) Rh(3) C(03) 100.6(5) yes
Rh(1) Rh(4) P(4) 146.81(7) yes
Rh(1) Rh(4) N(4) 108.3(2) yes
Rh(1) Rh(4) C(1) 47.8(2) yes
Rh(1) Rh(4) C(04) 74.9(3) yes
P(4) Rh(4) N(4) 83.9(2) yes
P(4) Rh(4) C(1) 165.3(2) yes
P(4) Rh(4) C(04) 91.0(3) yes
N(4) Rh(4) C(1) 89.3(3) yes
N(4) Rh(4) C(04) 174.4(4) yes
C(1) Rh(4) C(04) 96.2(4) yes
Cl(3A) Cl(3) C(112) 59(1) yes
Cl(3) Cl(3A) C(112) 40.9(10) yes
Cl(4A) Cl(4) C(112) 58(1) yes
Cl(4) Cl(4A) C(112) 91(1) yes
Rh(1) P(1) C(19) 96.8(3) yes
Rh(1) P(1) C(31) 114.7(3) yes
Rh(1) P(1) C(41) 125.0(3) yes
C(19) P(1) C(31) 104.3(5) yes
C(19) P(1) C(41) 104.1(5) yes
C(31) P(1) C(41) 108.5(5) yes
Rh(2) P(2) C(20) 99.6(4) yes
Rh(2) P(2) C(51) 120.6(4) yes
Rh(2) P(2) C(61) 119.1(3) yes
C(20) P(2) C(51) 108.8(6) yes
C(20) P(2) C(61) 101.3(6) yes
C(51) P(2) C(61) 105.2(5) yes
Rh(3) P(3) C(29) 99.7(4) yes
Rh(3) P(3) C(71) 115.6(4) yes
Rh(3) P(3) C(81) 121.5(4) yes
C(29) P(3) C(71) 107.9(5) yes
C(29) P(3) C(81) 105.6(4) yes
C(71) P(3) C(81) 105.3(5) yes
Rh(4) P(4) C(30) 103.5(3) yes
Rh(4) P(4) C(91) 120.2(3) yes
Rh(4) P(4) C(101) 116.8(4) yes
C(30) P(4) C(91) 105.8(5) yes
C(30) P(4) C(101) 104.6(5) yes
C(91) P(4) C(101) 104.3(5) yes
F(10A) F(10) B(3) 61(1) yes
F(10) F(10A) F(11) 132(2) yes
F(10) F(10A) B(3) 69(1) yes
F(11) F(10A) B(3) 66(1) yes
F(10A) F(11) F(11A) 108(1) yes
F(10A) F(11) B(3) 60(1) yes
F(11A) F(11) B(3) 54(1) yes
F(11) F(11A) F(12) 111(1) yes
F(11) F(11A) B(3) 61(1) yes
F(12) F(11A) B(3) 59(1) yes
F(11A) F(12) F(12A) 133(2) yes
F(11A) F(12) B(3) 57(1) yes
F(12A) F(12) B(3) 76(1) yes
F(12) F(12A) B(3) 63(1) yes
Rh(1) N(1) N(2) 120.5(6) yes
Rh(1) N(1) C(11) 119.0(6) yes
N(2) N(1) C(11) 119.9(8) yes
Rh(2) N(2) N(1) 119.7(6) yes
Rh(2) N(2) C(14) 120.5(6) yes
N(1) N(2) C(14) 119.7(8) yes
Rh(3) N(3) N(4) 120.5(5) yes
Rh(3) N(3) C(21) 120.8(6) yes
N(4) N(3) C(21) 118.5(7) yes
Rh(4) N(4) N(3) 119.1(5) yes
Rh(4) N(4) C(24) 120.5(6) yes
N(3) N(4) C(24) 120.4(8) yes
Rh(1) C(1) Rh(2) 105.8(4) yes
Rh(1) C(1) Rh(3) 82.1(4) yes
Rh(1) C(1) Rh(4) 80.2(3) yes
Rh(1) C(1) C(2) 139.8(9) yes
Rh(2) C(1) Rh(3) 84.3(3) yes
Rh(2) C(1) Rh(4) 171.0(5) yes
Rh(2) C(1) C(2) 85.2(6) yes
Rh(3) C(1) Rh(4) 103.3(4) yes
Rh(3) C(1) C(2) 138.0(8) yes
Rh(4) C(1) C(2) 86.0(6) yes
Rh(1) C(01) O(01) 172.9(8) yes
C(1) C(2) C(3) 173.0(10) yes
Rh(2) C(02) O(02) 178.9(10) yes
Rh(3) C(03) O(03) 171(1) yes
C(2) C(3) C(4) 121.7(10) yes
C(2) C(3) C(8) 120(1) yes
C(4) C(3) C(8) 117(1) yes
C(3) C(4) C(5) 119(1) yes
Rh(4) C(04) O(04) 176.4(9) yes
C(4) C(5) C(6) 121(1) yes
C(5) C(6) C(7) 118(1) yes
C(5) C(6) C(9) 120(1) yes
C(7) C(6) C(9) 121(1) yes
C(6) C(7) C(8) 121(1) yes
C(3) C(8) C(7) 121(1) yes
N(3) C(21) C(22) 124.1(8) yes
N(3) C(21) C(29) 114.6(8) yes
C(22) C(21) C(29) 121.3(9) yes
C(21) C(22) C(23) 118.0(9) yes
C(21) C(22) C(25) 124.5(9) yes
C(23) C(22) C(25) 117.4(8) yes
C(22) C(23) C(24) 116.3(8) yes
C(22) C(23) C(28) 121.5(9) yes
C(24) C(23) C(28) 122.2(9) yes
N(4) C(24) C(23) 122.5(8) yes
N(4) C(24) C(30) 119.3(9) yes
C(23) C(24) C(30) 118.2(8) yes
C(22) C(25) C(26) 119.9(10) yes
C(25) C(26) C(27) 121(1) yes
C(26) C(27) C(28) 121.0(10) yes
C(23) C(28) C(27) 118.5(9) yes
P(3) C(29) C(21) 111.2(7) yes
P(4) C(30) C(24) 112.2(7) yes
N(1) C(11) C(12) 123.5(8) yes
N(1) C(11) C(19) 115.4(8) yes
C(12) C(11) C(19) 121.0(9) yes
C(11) C(12) C(13) 116.5(9) yes
C(11) C(12) C(15) 124.2(9) yes
C(13) C(12) C(15) 119.2(9) yes
C(12) C(13) C(14) 117.3(9) yes
C(12) C(13) C(18) 119.1(10) yes
C(14) C(13) C(18) 123.6(9) yes
N(2) C(14) C(13) 122.9(9) yes
N(2) C(14) C(20) 116.2(10) yes
C(13) C(14) C(20) 120.9(10) yes
C(12) C(15) C(16) 117.9(9) yes
C(15) C(16) C(17) 123(1) yes
C(16) C(17) C(18) 120(1) yes
C(13) C(18) C(17) 120(1) yes
P(1) C(19) C(11) 107.8(7) yes
P(2) C(20) C(14) 112.6(9) yes
P(3) C(71) C(72) 120.4(8) yes
P(3) C(71) C(76) 121.0(9) yes
C(72) C(71) C(76) 118(1) yes
C(71) C(72) C(73) 117(1) yes
C(72) C(73) C(74) 121(1) yes
C(73) C(74) C(75) 121(1) yes
C(74) C(75) C(76) 118(1) yes
C(71) C(76) C(75) 121(1) yes
P(3) C(81) C(82) 119.9(8) yes
P(3) C(81) C(86) 120.9(7) yes
C(82) C(81) C(86) 119.2(9) yes
C(81) C(82) C(83) 119(1) yes
C(82) C(83) C(84) 121(1) yes
C(83) C(84) C(85) 117(1) yes
C(84) C(85) C(86) 122(1) yes
C(81) C(86) C(85) 119(1) yes
P(4) C(91) C(92) 120(1) yes
P(4) C(91) C(96) 119.7(9) yes
C(92) C(91) C(96) 119(1) yes
C(91) C(92) C(93) 120(1) yes
C(92) C(93) C(94) 120(1) yes
C(93) C(94) C(95) 119(1) yes
C(94) C(95) C(96) 120(1) yes
C(91) C(96) C(95) 118(1) yes
P(4) C(101) C(102) 121.3(8) yes
P(4) C(101) C(106) 118(1) yes
C(102) C(101) C(106) 119(1) yes
C(101) C(102) C(103) 122(1) yes
C(102) C(103) C(104) 120(1) yes
C(103) C(104) C(105) 119(1) yes
C(104) C(105) C(106) 122(1) yes
C(101) C(106) C(105) 115(1) yes
P(1) C(31) C(32) 117.7(8) yes
P(1) C(31) C(36) 123.0(10) yes
C(32) C(31) C(36) 119(1) yes
C(31) C(32) C(33) 120(1) yes
C(32) C(33) C(34) 119(1) yes
C(33) C(34) C(35) 121(1) yes
C(34) C(35) C(36) 120(1) yes
C(31) C(36) C(35) 119(1) yes
P(1) C(41) C(42) 121.0(8) yes
P(1) C(41) C(46) 121.6(8) yes
C(42) C(41) C(46) 117.2(9) yes
C(41) C(42) C(43) 121.4(10) yes
C(42) C(43) C(44) 120.4(10) yes
C(43) C(44) C(45) 119(1) yes
C(44) C(45) C(46) 119(1) yes
C(41) C(46) C(45) 121.5(10) yes
P(2) C(51) C(52) 119.9(9) yes
P(2) C(51) C(56) 122(1) yes
C(52) C(51) C(56) 117(1) yes
C(51) C(52) C(53) 120(1) yes
C(52) C(53) C(54) 122(1) yes
C(53) C(54) C(55) 120(1) yes
C(54) C(55) C(56) 120(1) yes
C(51) C(56) C(55) 119(1) yes
P(2) C(61) C(62) 123.9(9) yes
P(2) C(61) C(66) 122.6(9) yes
C(62) C(61) C(66) 113(1) yes
C(61) C(62) C(63) 123(1) yes
C(62) C(63) C(64) 121(1) yes
C(63) C(64) C(65) 119(1) yes
C(64) C(65) C(66) 118(1) yes
C(61) C(66) C(65) 123(1) yes
Cl(1) C(111) Cl(2) 121(1) yes
Cl(3) C(112) Cl(3A) 79(1) yes
Cl(3) C(112) Cl(4) 127(2) yes
Cl(3) C(112) Cl(4A) 108(2) yes
Cl(3A) C(112) Cl(4) 97(1) yes
Cl(3A) C(112) Cl(4A) 119(1) yes
Cl(4) C(112) Cl(4A) 29.5(9) yes
F(1) B(1) F(2) 107(1) yes
F(1) B(1) F(3) 112(1) yes
F(1) B(1) F(4) 108(1) yes
F(2) B(1) F(3) 111(1) yes
F(2) B(1) F(4) 106(1) yes
F(3) B(1) F(4) 110(1) yes
F(5) B(2) F(6) 109(1) yes
F(5) B(2) F(7) 108(1) yes
F(5) B(2) F(8) 108(1) yes
F(6) B(2) F(7) 112(1) yes
F(6) B(2) F(8) 111(1) yes
F(7) B(2) F(8) 105(1) yes
F(9) B(3) F(10) 97(1) yes
F(9) B(3) F(10A) 120(1) yes
F(9) B(3) F(11) 108(1) yes
F(9) B(3) F(11A) 103(1) yes
F(9) B(3) F(12) 115(1) yes
F(9) B(3) F(12A) 108(1) yes
F(10) B(3) F(10A) 48(1) yes
F(10) B(3) F(11) 100(1) yes
F(10) B(3) F(11A) 157(1) yes
F(10) B(3) F(12) 116(1) yes
F(10) B(3) F(12A) 79(1) yes
F(10A) B(3) F(11) 53(1) yes
F(10A) B(3) F(11A) 110(1) yes
F(10A) B(3) F(12) 123(1) yes
F(10A) B(3) F(12A) 109(1) yes
F(11) B(3) F(11A) 63(1) yes
F(11) B(3) F(12) 117(1) yes
F(11) B(3) F(12A) 143(1) yes
F(11A) B(3) F(12) 63(1) yes
F(11A) B(3) F(12A) 103(1) yes
F(12) B(3) F(12A) 40(1) yes

loop_
_geom_bond_atom_site_label_1
_geom_bond_atom_site_label_2
_geom_bond_distance
_geom_bond_publ_flag
Rh(1) Rh(3) 2.856(1) yes
Rh(1) Rh(4) 2.894(1) yes
Rh(1) P(1) 2.245(2) yes
Rh(1) N(1) 2.141(9) yes
Rh(1) C(1) 2.177(10) yes
Rh(1) C(01) 1.86(1) yes
Rh(2) Rh(3) 2.967(3) yes
Rh(2) P(2) 2.225(3) yes
Rh(2) N(2) 2.116(8) yes
Rh(2) C(1) 2.246(9) yes
Rh(2) C(02) 1.83(1) yes
Rh(3) P(3) 2.234(3) yes
Rh(3) N(3) 2.142(7) yes
Rh(3) C(1) 2.17(1) yes
Rh(3) C(03) 1.85(1) yes
Rh(4) P(4) 2.211(3) yes
Rh(4) N(4) 2.128(8) yes
Rh(4) C(1) 2.313(9) yes
Rh(4) C(04) 1.80(1) yes
Cl(1) C(111) 1.70(2) yes
Cl(2) C(111) 1.56(2) yes
Cl(3) Cl(3A) 2.05(2) yes
Cl(3) C(112) 1.37(3) yes
Cl(3A) C(112) 1.81(3) yes
Cl(4) Cl(4A) 0.90(2) yes
Cl(4) C(112) 1.83(3) yes
Cl(4A) C(112) 1.56(3) yes
P(1) C(19) 1.84(1) yes
P(1) C(31) 1.80(1) yes
P(1) C(41) 1.796(9) yes
P(2) C(20) 1.83(2) yes
P(2) C(51) 1.80(1) yes
P(2) C(61) 1.80(1) yes
P(3) C(29) 1.81(1) yes
P(3) C(71) 1.81(1) yes
P(3) C(81) 1.815(9) yes
P(4) C(30) 1.83(1) yes
P(4) C(91) 1.81(1) yes
P(4) C(101) 1.79(1) yes
F(1) B(1) 1.32(2) yes
F(2) B(1) 1.36(2) yes
F(3) B(1) 1.36(2) yes
F(4) B(1) 1.40(2) yes
F(5) B(2) 1.33(3) yes
F(6) B(2) 1.30(2) yes
F(7) B(2) 1.36(2) yes
F(8) B(2) 1.31(2) yes
F(9) B(3) 1.37(2) yes
F(10) F(10A) 1.13(3) yes
F(10) B(3) 1.41(3) yes
F(10A) F(11) 1.21(3) yes
F(10A) B(3) 1.32(3) yes
F(11) F(11A) 1.42(3) yes
F(11) B(3) 1.39(2) yes
F(11A) F(12) 1.37(3) yes
F(11A) B(3) 1.29(3) yes
F(12) F(12A) 0.95(3) yes
F(12) B(3) 1.32(2) yes
F(12A) B(3) 1.43(2) yes
O(01) C(01) 1.12(1) yes
O(02) C(02) 1.13(1) yes
O(03) C(03) 1.12(1) yes
O(04) C(04) 1.16(1) yes
N(1) N(2) 1.37(1) yes
N(1) C(11) 1.32(1) yes
N(2) C(14) 1.34(1) yes
N(3) N(4) 1.389(10) yes
N(3) C(21) 1.33(1) yes
N(4) C(24) 1.32(1) yes
C(1) C(2) 1.24(2) yes
C(2) C(3) 1.44(2) yes
C(3) C(4) 1.39(2) yes
C(3) C(8) 1.39(1) yes
C(4) C(5) 1.38(2) yes
C(5) C(6) 1.40(2) yes
C(6) C(7) 1.34(2) yes
C(6) C(9) 1.49(2) yes
C(7) C(8) 1.39(2) yes
C(21) C(22) 1.40(1) yes
C(21) C(29) 1.52(1) yes
C(22) C(23) 1.39(1) yes
C(22) C(25) 1.41(1) yes
C(23) C(24) 1.45(1) yes
C(23) C(28) 1.41(1) yes
C(24) C(30) 1.51(1) yes
C(25) C(26) 1.36(1) yes
C(26) C(27) 1.37(2) yes
C(27) C(28) 1.35(2) yes
C(11) C(12) 1.43(1) yes
C(11) C(19) 1.48(1) yes
C(12) C(13) 1.40(1) yes
C(12) C(15) 1.42(1) yes
C(13) C(14) 1.43(1) yes
C(13) C(18) 1.42(2) yes
C(14) C(20) 1.49(2) yes
C(15) C(16) 1.36(2) yes
C(16) C(17) 1.35(2) yes
C(17) C(18) 1.35(2) yes
C(71) C(72) 1.43(2) yes
C(71) C(76) 1.38(1) yes
C(72) C(73) 1.39(2) yes
C(73) C(74) 1.33(2) yes
C(74) C(75) 1.38(2) yes
C(75) C(76) 1.37(2) yes
C(81) C(82) 1.37(1) yes
C(81) C(86) 1.39(1) yes
C(82) C(83) 1.39(2) yes
C(83) C(84) 1.40(2) yes
C(84) C(85) 1.34(2) yes
C(85) C(86) 1.37(2) yes
C(91) C(92) 1.36(2) yes
C(91) C(96) 1.41(2) yes
C(92) C(93) 1.36(2) yes
C(93) C(94) 1.39(3) yes
C(94) C(95) 1.36(3) yes
C(95) C(96) 1.40(2) yes
C(101) C(102) 1.36(2) yes
C(101) C(106) 1.40(2) yes
C(102) C(103) 1.39(2) yes
C(103) C(104) 1.32(2) yes
C(104) C(105) 1.37(4) yes
C(105) C(106) 1.44(2) yes
C(31) C(32) 1.38(2) yes
C(31) C(36) 1.38(2) yes
C(32) C(33) 1.37(2) yes
C(33) C(34) 1.37(3) yes
C(34) C(35) 1.35(3) yes
C(35) C(36) 1.38(2) yes
C(41) C(42) 1.38(1) yes
C(41) C(46) 1.39(1) yes
C(42) C(43) 1.37(2) yes
C(43) C(44) 1.38(2) yes
C(44) C(45) 1.36(2) yes
C(45) C(46) 1.39(2) yes
C(51) C(52) 1.37(2) yes
C(51) C(56) 1.38(2) yes
C(52) C(53) 1.39(2) yes
C(53) C(54) 1.33(3) yes
C(54) C(55) 1.32(3) yes
C(55) C(56) 1.43(3) yes
C(61) C(62) 1.35(2) yes
C(61) C(66) 1.38(2) yes
C(62) C(63) 1.35(3) yes
C(63) C(64) 1.31(2) yes
C(64) C(65) 1.34(2) yes
C(65) C(66) 1.37(2) yes

loop_
_geom_contact_atom_site_label_1
_geom_contact_atom_site_label_2
_geom_contact_distance
_geom_contact_site_symmetry_2
Rh(1) Rh(3) 2.856(1) .
Rh(1) Rh(4) 2.894(1) .
Rh(2) Rh(3) 2.967(3) .
Cl(3) F(1) 3.37(2) 3_555
Cl(3A) C(62) 3.05(2) 1_455
Cl(3A) C(63) 3.18(3) 1_455
F(1) C(9) 3.40(2) 3_655
F(2) C(111) 3.27(2) 2_645
F(3) C(28) 3.26(1) 3_555
F(3) C(27) 3.29(1) 3_555
F(4) C(30) 3.22(1) 3_555
F(4) C(28) 3.29(1) 3_555
F(5) C(33) 3.45(3) 1_655
F(5) C(65) 3.50(2) 2_755
F(5) C(75) 3.58(2) 1_655
F(6) C(75) 3.33(2) 1_655
F(6) C(74) 3.41(2) 1_655
F(7) C(93) 3.26(3) 3_665
F(7) C(72) 3.60(2) 2_655
F(8) C(64) 3.30(2) 2_755
F(8) C(65) 3.33(2) 2_755
F(8) C(25) 3.34(1) 2_655
F(8) C(29) 3.36(2) 2_655
F(9) C(112) 3.16(3) 1_655
F(10) C(15) 3.42(2) 3_665
F(10) C(84) 3.59(2) 4_554
F(10A) C(15) 2.96(2) 3_665
F(11) C(42) 3.30(2) 3_665
F(11) C(19) 3.40(2) 3_665
F(11) C(36) 3.45(2) 3_665
F(11A) C(112) 3.30(3) 1_655
F(11A) C(42) 3.51(3) 3_665
F(12) C(54) 3.38(3) 4_554
F(12) C(53) 3.43(2) 4_554
F(12A) C(84) 3.31(2) 4_554
O(01) C(43) 3.48(1) 3_565
O(01) C(44) 3.49(1) 3_565
O(04) C(83) 3.38(2) 4_554
O(04) C(84) 3.50(2) 4_554
C(6) C(7) 3.55(2) 3_655
C(7) C(9) 3.40(2) 3_655
C(8) C(9) 3.57(2) 3_655
C(25) C(64) 3.59(2) 1_455
C(26) C(64) 3.58(2) 1_455
C(28) C(28) 3.43(2) 3_555
C(15) C(19) 3.57(2) 3_665
C(16) C(84) 3.55(2) 2_655
C(73) C(66) 3.56(2) 1_455
C(74) C(105) 3.48(2) 4_555
C(34) C(66) 3.50(2) 2_655
C(34) C(65) 3.58(3) 2_655
Rh(1) Rh(3) 2.856(1) .
Rh(1) Rh(4) 2.894(1) .
Rh(1) O(01) 2.974(9) .
Rh(1) N(2) 3.076(9) .
Rh(1) C(2) 3.22(1) .
Rh(1) Rh(2) 3.527(2) .
Rh(2) O(02) 2.961(8) .
Rh(2) Rh(3) 2.967(3) .
Rh(2) N(1) 3.041(7) .
Rh(2) O(03) 3.435(9) .
Rh(3) C(01) 2.944(10) .
Rh(3) O(03) 2.968(8) .
Rh(3) N(4) 3.088(7) .
Rh(3) C(2) 3.20(1) .
Rh(3) Rh(4) 3.519(1) .
Rh(4) C(2) 2.546(10) .
Rh(4) C(01) 2.77(1) .
Rh(4) O(04) 2.954(9) .
Rh(4) N(3) 3.055(8) .
Rh(4) O(01) 3.350(9) .
Cl(1) Cl(2) 2.852(9) .
Cl(2) O(03) 3.39(1) .
Cl(3) Cl(4) 2.87(1) .
Cl(3) F(1) 3.37(2) 3_555
Cl(3A) Cl(4) 2.74(2) .
Cl(3A) Cl(4A) 2.92(2) .
Cl(4A) O(01) 3.38(2) .
P(1) N(1) 2.856(8) .
P(1) C(01) 2.94(1) .
P(2) N(2) 2.869(8) .
P(3) N(3) 2.866(8) .
P(4) N(4) 2.901(7) .
F(2) O(02) 3.21(1) .
F(3) N(3) 3.29(1) .
F(3) N(4) 3.54(1) .
F(9) N(2) 3.21(1) .
F(9) N(1) 3.38(1) .
F(10) F(11A) 2.65(3) .
F(10) O(04) 2.88(2) .
F(10) N(1) 3.46(2) .
F(11) F(12A) 2.68(3) .
O(01) N(4) 3.47(1) .
N(1) C(1) 2.97(1) .
N(1) C(2) 3.55(1) .
N(2) C(1) 3.04(1) .
N(2) C(2) 3.40(1) .
N(3) C(1) 3.04(1) .
N(3) C(01) 3.46(1) .
N(4) C(1) 3.12(1) .
N(4) C(01) 3.34(1) .
N(4) C(2) 3.46(1) .
C(1) C(01) 3.13(1) .

loop_
_geom_torsion_atom_site_label_1
_geom_torsion_atom_site_label_2
_geom_torsion_atom_site_label_3
_geom_torsion_atom_site_label_4
_geom_torsion
_geom_torsion_publ_flag
Rh(1) Rh(3) Rh(2) P(2) 122.1(1) yes
Rh(1) Rh(3) Rh(2) N(2) 20.9(2) yes
Rh(1) Rh(3) Rh(2) C(1) -48.6(3) yes
Rh(1) Rh(3) Rh(2) C(02) -161.6(4) yes
Rh(1) Rh(3) P(3) C(29) 137.4(4) yes
Rh(1) Rh(3) P(3) C(71) 22.1(4) yes
Rh(1) Rh(3) P(3) C(81) -107.5(4) yes
Rh(1) Rh(3) N(3) N(4) 13.0(7) yes
Rh(1) Rh(3) N(3) C(21) -161.8(6) yes
Rh(1) Rh(3) C(1) Rh(2) 106.8(3) yes
Rh(1) Rh(3) C(1) Rh(4) -77.9(3) yes
Rh(1) Rh(3) C(1) C(2) -176(1) yes
Rh(1) Rh(3) C(03) O(03) 145(6) yes
Rh(1) Rh(4) P(4) C(30) -120.8(4) yes
Rh(1) Rh(4) P(4) C(91) -3.1(5) yes
Rh(1) Rh(4) P(4) C(101) 124.9(4) yes
Rh(1) Rh(4) N(4) N(3) -25.5(6) yes
Rh(1) Rh(4) N(4) C(24) 153.9(7) yes
Rh(1) Rh(4) C(1) Rh(2) -132(3) yes
Rh(1) Rh(4) C(1) Rh(3) 79.4(4) yes
Rh(1) Rh(4) C(1) C(2) -142.1(8) yes
Rh(1) Rh(4) C(04) O(04) -127(16) yes
Rh(1) P(1) C(19) C(11) -45.3(6) yes
Rh(1) P(1) C(31) C(32) -49(1) yes
Rh(1) P(1) C(31) C(36) 128.1(9) yes
Rh(1) P(1) C(41) C(42) 169.7(9) yes
Rh(1) P(1) C(41) C(46) -14(1) yes
Rh(1) N(1) N(2) Rh(2) 11.0(9) yes
Rh(1) N(1) N(2) C(14) -172.8(8) yes
Rh(1) N(1) C(11) C(12) 170.1(8) yes
Rh(1) N(1) C(11) C(19) -13(1) yes
Rh(1) C(1) Rh(2) Rh(3) 80.1(4) yes
Rh(1) C(1) Rh(2) P(2) -65(1) yes
Rh(1) C(1) Rh(2) N(2) -36.9(4) yes
Rh(1) C(1) Rh(2) C(02) 144.8(5) yes
Rh(1) C(1) Rh(3) Rh(2) -106.8(3) yes
Rh(1) C(1) Rh(3) P(3) 175.3(6) yes
Rh(1) C(1) Rh(3) N(3) 116.5(3) yes
Rh(1) C(1) Rh(3) C(03) -58.0(4) yes
Rh(1) C(1) Rh(4) P(4) -177.9(9) yes
Rh(1) C(1) Rh(4) N(4) -115.9(3) yes
Rh(1) C(1) Rh(4) C(04) 63.1(4) yes
Rh(1) C(1) C(2) C(3) -81(9) yes
Rh(2) Rh(3) Rh(1) Rh(4) 100.22(4) yes
Rh(2) Rh(3) Rh(1) P(1) -123.4(1) yes
Rh(2) Rh(3) Rh(1) N(1) -17.2(2) yes
Rh(2) Rh(3) Rh(1) C(1) 48.4(3) yes
Rh(2) Rh(3) Rh(1) C(01) 170.2(3) yes
Rh(2) Rh(3) P(3) C(29) -100.9(4) yes
Rh(2) Rh(3) P(3) C(71) 143.8(3) yes
Rh(2) Rh(3) P(3) C(81) 14.2(4) yes
Rh(2) Rh(3) N(3) N(4) -70.7(6) yes
Rh(2) Rh(3) N(3) C(21) 114.5(7) yes
Rh(2) Rh(3) C(1) Rh(4) 175.3(5) yes
Rh(2) Rh(3) C(1) C(2) 76(1) yes
Rh(2) Rh(3) C(03) O(03) -135(6) yes
Rh(2) P(2) C(20) C(14) 29.7(10) yes
Rh(2) P(2) C(51) C(52) 41(1) yes
Rh(2) P(2) C(51) C(56) -140.4(10) yes
Rh(2) P(2) C(61) C(62) 12(1) yes
Rh(2) P(2) C(61) C(66) -166.3(9) yes
Rh(2) N(2) N(1) C(11) -177.4(7) yes
Rh(2) N(2) C(14) C(13) -179.8(8) yes
Rh(2) N(2) C(14) C(20) 0(1) yes
Rh(2) C(1) Rh(1) Rh(3) -81.8(4) yes
Rh(2) C(1) Rh(1) Rh(4) 173.1(6) yes
Rh(2) C(1) Rh(1) P(1) 81.9(9) yes
Rh(2) C(1) Rh(1) N(1) 39.8(4) yes
Rh(2) C(1) Rh(1) C(01) -138.2(5) yes
Rh(2) C(1) Rh(3) P(3) -77.9(9) yes
Rh(2) C(1) Rh(3) N(3) -136.7(3) yes
Rh(2) C(1) Rh(3) C(03) 48.8(4) yes
Rh(2) C(1) Rh(4) P(4) 49(3) yes
Rh(2) C(1) Rh(4) N(4) 111(3) yes
Rh(2) C(1) Rh(4) C(04) -69(3) yes
Rh(2) C(1) C(2) C(3) 169(9) yes
Rh(3) Rh(1) Rh(4) P(4) 130.3(2) yes
Rh(3) Rh(1) Rh(4) N(4) 22.7(2) yes
Rh(3) Rh(1) Rh(4) C(1) -48.7(4) yes
Rh(3) Rh(1) Rh(4) C(04) -162.0(4) yes
Rh(3) Rh(1) P(1) C(19) 144.0(3) yes
Rh(3) Rh(1) P(1) C(31) 34.9(5) yes
Rh(3) Rh(1) P(1) C(41) -103.5(5) yes
Rh(3) Rh(1) N(1) N(2) 9.5(7) yes
Rh(3) Rh(1) N(1) C(11) -162.2(7) yes
Rh(3) Rh(1) C(1) Rh(4) 105.1(3) yes
Rh(3) Rh(1) C(1) C(2) 176(1) yes
Rh(3) Rh(1) C(01) O(01) 123(8) yes
Rh(3) Rh(2) P(2) C(20) -131.8(5) yes
Rh(3) Rh(2) P(2) C(51) -13.1(5) yes
Rh(3) Rh(2) P(2) C(61) 119.5(5) yes
Rh(3) Rh(2) N(2) N(1) -25.4(7) yes
Rh(3) Rh(2) N(2) C(14) 158.4(8) yes
Rh(3) Rh(2) C(1) Rh(4) -149(3) yes
Rh(3) Rh(2) C(1) C(2) -139.3(8) yes
Rh(3) Rh(2) C(02) O(02) -122(58) yes
Rh(3) P(3) C(29) C(21) -36.0(8) yes
Rh(3) P(3) C(71) C(72) 172.0(7) yes
Rh(3) P(3) C(71) C(76) -6.4(9) yes
Rh(3) P(3) C(81) C(82) 96(1) yes
Rh(3) P(3) C(81) C(86) -81.6(10) yes
Rh(3) N(3) N(4) Rh(4) 8.4(8) yes
Rh(3) N(3) N(4) C(24) -171.0(7) yes
Rh(3) N(3) C(21) C(22) 171.6(7) yes
Rh(3) N(3) C(21) C(29) -7(1) yes
Rh(3) C(1) Rh(1) Rh(4) -105.1(3) yes
Rh(3) C(1) Rh(1) P(1) 163.7(6) yes
Rh(3) C(1) Rh(1) N(1) 121.6(3) yes
Rh(3) C(1) Rh(1) C(01) -56.4(4) yes
Rh(3) C(1) Rh(2) P(2) -145(1) yes
Rh(3) C(1) Rh(2) N(2) -117.0(3) yes
Rh(3) C(1) Rh(2) C(02) 64.7(5) yes
Rh(3) C(1) Rh(4) P(4) -98(1) yes
Rh(3) C(1) Rh(4) N(4) -36.5(4) yes
Rh(3) C(1) Rh(4) C(04) 142.5(5) yes
Rh(3) C(1) C(2) C(3) 93(9) yes
Rh(4) Rh(1) Rh(3) P(3) -125.6(1) yes
Rh(4) Rh(1) Rh(3) N(3) -19.7(2) yes
Rh(4) Rh(1) Rh(3) C(1) 51.8(3) yes
Rh(4) Rh(1) Rh(3) C(03) 171.7(4) yes
Rh(4) Rh(1) P(1) C(19) -92.3(3) yes
Rh(4) Rh(1) P(1) C(31) 158.6(4) yes
Rh(4) Rh(1) P(1) C(41) 20.2(5) yes
Rh(4) Rh(1) N(1) N(2) -75.5(7) yes
Rh(4) Rh(1) N(1) C(11) 112.8(7) yes
Rh(4) Rh(1) C(1) C(2) 71(1) yes
Rh(4) Rh(1) C(01) O(01) -155(8) yes
Rh(4) P(4) C(30) C(24) 7.5(8) yes
Rh(4) P(4) C(91) C(92) 92.3(9) yes
Rh(4) P(4) C(91) C(96) -86.4(9) yes
Rh(4) P(4) C(101) C(102) 0(1) yes
Rh(4) P(4) C(101) C(106) 175.3(7) yes
Rh(4) N(4) N(3) C(21) -176.7(6) yes
Rh(4) N(4) C(24) C(23) 179.2(7) yes
Rh(4) N(4) C(24) C(30) -1(1) yes
Rh(4) C(1) Rh(1) P(1) -91.2(8) yes
Rh(4) C(1) Rh(1) N(1) -133.3(3) yes
Rh(4) C(1) Rh(1) C(01) 48.7(4) yes
Rh(4) C(1) Rh(2) P(2) 64(3) yes
Rh(4) C(1) Rh(2) N(2) 93(3) yes
Rh(4) C(1) Rh(2) C(02) -84(3) yes
Rh(4) C(1) Rh(3) P(3) 97.4(8) yes
Rh(4) C(1) Rh(3) N(3) 38.6(4) yes
Rh(4) C(1) Rh(3) C(03) -135.9(4) yes
Rh(4) C(1) C(2) C(3) -12(9) yes
Cl(3) Cl(3A) C(112) Cl(4) -126(2) yes
Cl(3) Cl(3A) C(112) Cl(4A) -105(2) yes
Cl(3) C(112) Cl(4) Cl(4A) 58(2) yes
Cl(3) C(112) Cl(4A) Cl(4) -134(1) yes
Cl(3A) Cl(3) C(112) Cl(4) 91(2) yes
Cl(3A) Cl(3) C(112) Cl(4A) 117(1) yes
Cl(3A) C(112) Cl(4) Cl(4A) 140(2) yes
Cl(3A) C(112) Cl(4A) Cl(4) -46(2) yes
P(1) Rh(1) Rh(3) P(3) 10.7(2) yes
P(1) Rh(1) Rh(3) N(3) 116.7(3) yes
P(1) Rh(1) Rh(3) C(1) -171.9(3) yes
P(1) Rh(1) Rh(3) C(03) -51.9(4) yes
P(1) Rh(1) Rh(4) P(4) -21.3(2) yes
P(1) Rh(1) Rh(4) N(4) -128.9(2) yes
P(1) Rh(1) Rh(4) C(1) 159.7(4) yes
P(1) Rh(1) Rh(4) C(04) 46.4(4) yes
P(1) Rh(1) N(1) N(2) 157.0(7) yes
P(1) Rh(1) N(1) C(11) -14.6(7) yes
P(1) Rh(1) C(1) C(2) -19(1) yes
P(1) Rh(1) C(01) O(01) -25(8) yes
P(1) C(19) C(11) N(1) 40(1) yes
P(1) C(19) C(11) C(12) -142.4(9) yes
P(1) C(31) C(32) C(33) 177(1) yes
P(1) C(31) C(36) C(35) -177(1) yes
P(1) C(41) C(42) C(43) 171(1) yes
P(1) C(41) C(46) C(45) -175(1) yes
P(2) Rh(2) Rh(3) P(3) -29.9(2) yes
P(2) Rh(2) Rh(3) N(3) -134.6(3) yes
P(2) Rh(2) Rh(3) C(1) 170.7(4) yes
P(2) Rh(2) Rh(3) C(03) 43.4(4) yes
P(2) Rh(2) N(2) N(1) -167.4(7) yes
P(2) Rh(2) N(2) C(14) 16.5(8) yes
P(2) Rh(2) C(1) C(2) 74(1) yes
P(2) Rh(2) C(02) O(02) 20(57) yes
P(2) C(20) C(14) N(2) -21(1) yes
P(2) C(20) C(14) C(13) 158.3(9) yes
P(2) C(51) C(52) C(53) 173(1) yes
P(2) C(51) C(56) C(55) -173(1) yes
P(2) C(61) C(62) C(63) 176(1) yes
P(2) C(61) C(66) C(65) -175(1) yes
P(3) Rh(3) Rh(1) N(1) 117.0(3) yes
P(3) Rh(3) Rh(1) C(1) -177.4(3) yes
P(3) Rh(3) Rh(1) C(01) -55.6(4) yes
P(3) Rh(3) Rh(2) N(2) -131.1(2) yes
P(3) Rh(3) Rh(2) C(1) 159.4(3) yes
P(3) Rh(3) Rh(2) C(02) 46.3(4) yes
P(3) Rh(3) N(3) N(4) 161.9(6) yes
P(3) Rh(3) N(3) C(21) -12.9(7) yes
P(3) Rh(3) C(1) C(2) -1(1) yes
P(3) Rh(3) C(03) O(03) -6(6) yes
P(3) C(29) C(21) N(3) 30(1) yes
P(3) C(29) C(21) C(22) -148.9(8) yes
P(3) C(71) C(72) C(73) -178.7(9) yes
P(3) C(71) C(76) C(75) -178.5(8) yes
P(3) C(81) C(82) C(83) 178(1) yes
P(3) C(81) C(86) C(85) -177(1) yes
P(4) Rh(4) Rh(1) N(1) -123.7(3) yes
P(4) Rh(4) Rh(1) C(1) 179.0(4) yes
P(4) Rh(4) Rh(1) C(01) 52.0(4) yes
P(4) Rh(4) N(4) N(3) -173.8(6) yes
P(4) Rh(4) N(4) C(24) 5.6(7) yes
P(4) Rh(4) C(1) C(2) 40(1) yes
P(4) Rh(4) C(04) O(04) 21(16) yes
P(4) C(30) C(24) N(4) -4(1) yes
P(4) C(30) C(24) C(23) 174.7(7) yes
P(4) C(91) C(92) C(93) -177.3(10) yes
P(4) C(91) C(96) C(95) 178(1) yes
P(4) C(101) C(102) C(103) 176(1) yes
P(4) C(101) C(106) C(105) -177.6(9) yes
F(9) B(3) F(10) F(10A) 124(1) yes
F(9) B(3) F(10A) F(10) -71(1) yes
F(9) B(3) F(10A) F(11) 90(1) yes
F(9) B(3) F(11) F(10A) -114(1) yes
F(9) B(3) F(11) F(11A) 96(1) yes
F(9) B(3) F(11A) F(11) -104(1) yes
F(9) B(3) F(11A) F(12) 111(1) yes
F(9) B(3) F(12) F(11A) -93(1) yes
F(9) B(3) F(12) F(12A) 88(1) yes
F(9) B(3) F(12A) F(12) -107(1) yes
F(10) F(10A) F(11) F(11A) 49(3) yes
F(10) F(10A) F(11) B(3) 23(2) yes
F(10) F(10A) B(3) F(11) -161(2) yes
F(10) F(10A) B(3) F(11A) 168(1) yes
F(10) F(10A) B(3) F(12) 97(2) yes
F(10) F(10A) B(3) F(12A) 55(1) yes
F(10) B(3) F(10A) F(11) 161(2) yes
F(10) B(3) F(11) F(10A) -13(1) yes
F(10) B(3) F(11) F(11A) -162(1) yes
F(10) B(3) F(11A) F(11) 49(4) yes
F(10) B(3) F(11A) F(12) -94(4) yes
F(10) B(3) F(12) F(11A) 154(1) yes
F(10) B(3) F(12) F(12A) -23(2) yes
F(10) B(3) F(12A) F(12) 158(1) yes
F(10A) F(10) B(3) F(11) 14(1) yes
F(10A) F(10) B(3) F(11A) -29(4) yes
F(10A) F(10) B(3) F(12) -112(2) yes
F(10A) F(10) B(3) F(12A) -128(1) yes
F(10A) F(11) F(11A) F(12) 4(2) yes
F(10A) F(11) F(11A) B(3) -28(1) yes
F(10A) F(11) B(3) F(11A) 148(1) yes
F(10A) F(11) B(3) F(12) 112(1) yes
F(10A) F(11) B(3) F(12A) 71(3) yes
F(10A) B(3) F(11) F(11A) -148(1) yes
F(10A) B(3) F(11A) F(11) 26(1) yes
F(10A) B(3) F(11A) F(12) -118(1) yes
F(10A) B(3) F(12) F(11A) 97(2) yes
F(10A) B(3) F(12) F(12A) -80(2) yes
F(10A) B(3) F(12A) F(12) 119(2) yes
F(11) F(10A) F(10) B(3) -22(2) yes
F(11) F(10A) B(3) F(11A) -29(1) yes
F(11) F(10A) B(3) F(12) -100(2) yes
F(11) F(10A) B(3) F(12A) -142(2) yes
F(11) F(11A) F(12) F(12A) -31(3) yes
F(11) F(11A) F(12) B(3) -33(1) yes
F(11) F(11A) B(3) F(12) 144(1) yes
F(11) F(11A) B(3) F(12A) 143(1) yes
F(11) B(3) F(11A) F(12) -144(1) yes
F(11) B(3) F(12) F(11A) 36(1) yes
F(11) B(3) F(12) F(12A) -142(1) yes
F(11) B(3) F(12A) F(12) 65(3) yes
F(11A) F(11) F(10A) B(3) 26(1) yes
F(11A) F(11) B(3) F(12) -35(1) yes
F(11A) F(11) B(3) F(12A) -77(3) yes
F(11A) F(12) F(12A) B(3) -2(2) yes
F(11A) F(12) B(3) F(12A) 178(2) yes
F(11A) B(3) F(12) F(12A) -178(2) yes
F(11A) B(3) F(12A) F(12) 1(1) yes
F(12) F(11A) F(11) B(3) 32(1) yes
F(12) F(11A) B(3) F(12A) -1(1) yes
F(12A) F(12) F(11A) B(3) 2(2) yes
O(01) C(01) Rh(1) N(1) -1(10) yes
O(01) C(01) Rh(1) C(1) 164(8) yes
O(02) C(02) Rh(2) N(2) 32(61) yes
O(02) C(02) Rh(2) C(1) -164(57) yes
O(03) C(03) Rh(3) N(3) 36(8) yes
O(03) C(03) Rh(3) C(1) -172(6) yes
O(04) C(04) Rh(4) N(4) -1(19) yes
O(04) C(04) Rh(4) C(1) -170(16) yes
N(1) Rh(1) Rh(3) N(3) -137.1(3) yes
N(1) Rh(1) Rh(3) C(1) -65.6(4) yes
N(1) Rh(1) Rh(3) C(03) 54.3(5) yes
N(1) Rh(1) Rh(4) N(4) 128.7(3) yes
N(1) Rh(1) Rh(4) C(1) 57.3(4) yes
N(1) Rh(1) Rh(4) C(04) -56.0(4) yes
N(1) Rh(1) P(1) C(19) 29.2(4) yes
N(1) Rh(1) P(1) C(31) -80.0(5) yes
N(1) Rh(1) P(1) C(41) 141.6(5) yes
N(1) Rh(1) C(1) C(2) -61(1) yes
N(1) N(2) Rh(2) C(1) 17.7(7) yes
N(1) N(2) Rh(2) C(02) -179(4) yes
N(1) N(2) C(14) C(13) 4(1) yes
N(1) N(2) C(14) C(20) -176.5(10) yes
N(1) C(11) C(12) C(13) 1(1) yes
N(1) C(11) C(12) C(15) -176(1) yes
N(2) Rh(2) Rh(3) N(3) 124.2(3) yes
N(2) Rh(2) Rh(3) C(1) 69.5(4) yes
N(2) Rh(2) Rh(3) C(03) -57.8(4) yes
N(2) Rh(2) P(2) C(20) -21.9(5) yes
N(2) Rh(2) P(2) C(51) 96.7(5) yes
N(2) Rh(2) P(2) C(61) -130.7(5) yes
N(2) Rh(2) C(1) C(2) 103.7(7) yes
N(2) N(1) Rh(1) C(1) -33.9(7) yes
N(2) N(1) Rh(1) C(01) 132(2) yes
N(2) N(1) C(11) C(12) -1(1) yes
N(2) N(1) C(11) C(19) 174.9(9) yes
N(2) C(14) C(13) C(12) -3(1) yes
N(2) C(14) C(13) C(18) 174(1) yes
N(3) Rh(3) Rh(1) C(1) -71.5(4) yes
N(3) Rh(3) Rh(1) C(01) 50.3(4) yes
N(3) Rh(3) Rh(2) C(1) 54.7(4) yes
N(3) Rh(3) Rh(2) C(02) -58.3(4) yes
N(3) Rh(3) P(3) C(29) 23.8(4) yes
N(3) Rh(3) P(3) C(71) -91.5(4) yes
N(3) Rh(3) P(3) C(81) 139.0(4) yes
N(3) Rh(3) C(1) C(2) -60(1) yes
N(3) N(4) Rh(4) C(1) 19.2(6) yes
N(3) N(4) Rh(4) C(04) -150(4) yes
N(3) N(4) C(24) C(23) -1(1) yes
N(3) N(4) C(24) C(30) 177.5(8) yes
N(3) C(21) C(22) C(23) 0(1) yes
N(3) C(21) C(22) C(25) -179.2(9) yes
N(4) Rh(4) Rh(1) C(1) 71.5(4) yes
N(4) Rh(4) Rh(1) C(01) -55.6(4) yes
N(4) Rh(4) P(4) C(30) -6.3(4) yes
N(4) Rh(4) P(4) C(91) 111.4(5) yes
N(4) Rh(4) P(4) C(101) -120.6(4) yes
N(4) Rh(4) C(1) C(2) 102.0(7) yes
N(4) N(3) Rh(3) C(1) -32.7(7) yes
N(4) N(3) Rh(3) C(03) 118(1) yes
N(4) N(3) C(21) C(22) -3(1) yes
N(4) N(3) C(21) C(29) 177.1(8) yes
N(4) C(24) C(23) C(22) -1(1) yes
N(4) C(24) C(23) C(28) 179.8(10) yes
C(1) Rh(1) Rh(3) C(03) 119.9(5) yes
C(1) Rh(1) Rh(4) C(04) -113.3(5) yes
C(1) Rh(1) P(1) C(19) -13.5(9) yes
C(1) Rh(1) P(1) C(31) -122.7(9) yes
C(1) Rh(1) P(1) C(41) 98.9(10) yes
C(1) Rh(1) N(1) C(11) 154.4(8) yes
C(1) Rh(2) Rh(3) C(03) -127.3(5) yes
C(1) Rh(2) P(2) C(20) 7(1) yes
C(1) Rh(2) P(2) C(51) 125(1) yes
C(1) Rh(2) P(2) C(61) -101(1) yes
C(1) Rh(2) N(2) C(14) -158.5(9) yes
C(1) Rh(3) Rh(1) C(01) 121.8(5) yes
C(1) Rh(3) Rh(2) C(02) -113.1(5) yes
C(1) Rh(3) P(3) C(29) -35.9(9) yes
C(1) Rh(3) P(3) C(71) -151.2(9) yes
C(1) Rh(3) P(3) C(81) 79.2(9) yes
C(1) Rh(3) N(3) C(21) 152.5(7) yes
C(1) Rh(4) Rh(1) C(01) -127.0(5) yes
C(1) Rh(4) P(4) C(30) 56(1) yes
C(1) Rh(4) P(4) C(91) 173(1) yes
C(1) Rh(4) P(4) C(101) -58(1) yes
C(1) Rh(4) N(4) C(24) -161.4(7) yes
C(1) C(2) C(3) C(4) 114(9) yes
C(1) C(2) C(3) C(8) -59(9) yes
C(01) Rh(1) Rh(3) C(03) -118.3(5) yes
C(01) Rh(1) Rh(4) C(04) 119.7(5) yes
C(01) Rh(1) P(1) C(19) -154.3(5) yes
C(01) Rh(1) P(1) C(31) 96.5(6) yes
C(01) Rh(1) P(1) C(41) -41.8(6) yes
C(01) Rh(1) N(1) C(11) -39(3) yes
C(01) Rh(1) C(1) C(2) 120(1) yes
C(2) C(1) Rh(2) C(02) -74.6(8) yes
C(2) C(1) Rh(3) C(03) 125(1) yes
C(2) C(1) Rh(4) C(04) -79.0(8) yes
C(2) C(3) C(4) C(5) -176(1) yes
C(2) C(3) C(8) C(7) 176(1) yes
C(02) Rh(2) Rh(3) C(03) 119.6(5) yes
C(02) Rh(2) P(2) C(20) 156.9(6) yes
C(02) Rh(2) P(2) C(51) -84.5(6) yes
C(02) Rh(2) P(2) C(61) 48.1(6) yes
C(02) Rh(2) N(2) C(14) 4(4) yes
C(03) Rh(3) P(3) C(29) -163.9(5) yes
C(03) Rh(3) P(3) C(71) 80.8(5) yes
C(03) Rh(3) P(3) C(81) -48.8(5) yes
C(03) Rh(3) N(3) C(21) -55(2) yes
C(3) C(4) C(5) C(6) 1(1) yes
C(3) C(8) C(7) C(6) 0(1) yes
C(4) C(3) C(8) C(7) 1(1) yes
C(4) C(5) C(6) C(7) 0(2) yes
C(4) C(5) C(6) C(9) 177(1) yes
C(04) Rh(4) P(4) C(30) 175.9(5) yes
C(04) Rh(4) P(4) C(91) -66.4(6) yes
C(04) Rh(4) P(4) C(101) 61.6(5) yes
C(04) Rh(4) N(4) C(24) 29(4) yes
C(5) C(4) C(3) C(8) -1(1) yes
C(5) C(6) C(7) C(8) 0(1) yes
C(8) C(7) C(6) C(9) -177(1) yes
C(21) N(3) N(4) C(24) 3(1) yes
C(21) C(22) C(23) C(24) 2(1) yes
C(21) C(22) C(23) C(28) -179.2(9) yes
C(21) C(22) C(25) C(26) 178.5(10) yes
C(21) C(29) P(3) C(71) 85.0(9) yes
C(21) C(29) P(3) C(81) -162.8(8) yes
C(22) C(23) C(24) C(30) 179.3(9) yes
C(22) C(23) C(28) C(27) 1(1) yes
C(22) C(25) C(26) C(27) 0(1) yes
C(23) C(22) C(21) C(29) 179.6(9) yes
C(23) C(22) C(25) C(26) 0(1) yes
C(23) C(28) C(27) C(26) -2(1) yes
C(24) C(23) C(22) C(25) -178.2(9) yes
C(24) C(23) C(28) C(27) 179.8(10) yes
C(24) C(30) P(4) C(91) -119.8(8) yes
C(24) C(30) P(4) C(101) 130.3(8) yes
C(25) C(22) C(21) C(29) 0(1) yes
C(25) C(22) C(23) C(28) 0(1) yes
C(25) C(26) C(27) C(28) 2(1) yes
C(28) C(23) C(24) C(30) 0(1) yes
C(29) P(3) C(71) C(72) 61.5(9) yes
C(29) P(3) C(71) C(76) -116.9(9) yes
C(29) P(3) C(81) C(82) -151(1) yes
C(29) P(3) C(81) C(86) 30(1) yes
C(30) P(4) C(91) C(92) -151.3(9) yes
C(30) P(4) C(91) C(96) 30.1(10) yes
C(30) P(4) C(101) C(102) -114.1(9) yes
C(30) P(4) C(101) C(106) 61.5(9) yes
C(11) N(1) N(2) C(14) -1(1) yes
C(11) C(12) C(13) C(14) 1(1) yes
C(11) C(12) C(13) C(18) -177(1) yes
C(11) C(12) C(15) C(16) 176(1) yes
C(11) C(19) P(1) C(31) 72.4(7) yes
C(11) C(19) P(1) C(41) -174.0(6) yes
C(12) C(13) C(14) C(20) 176(1) yes
C(12) C(13) C(18) C(17) 0(1) yes
C(12) C(15) C(16) C(17) 1(1) yes
C(13) C(12) C(11) C(19) -174.8(10) yes
C(13) C(12) C(15) C(16) -1(1) yes
C(13) C(18) C(17) C(16) 0(1) yes
C(14) C(13) C(12) C(15) 179(1) yes
C(14) C(13) C(18) C(17) -177(1) yes
C(14) C(20) P(2) C(51) -97.4(10) yes
C(14) C(20) P(2) C(61) 152.1(9) yes
C(15) C(12) C(11) C(19) 7(1) yes
C(15) C(12) C(13) C(18) 0(1) yes
C(15) C(16) C(17) C(18) 0(1) yes
C(18) C(13) C(14) C(20) -4(1) yes
C(19) P(1) C(31) C(32) -153.6(9) yes
C(19) P(1) C(31) C(36) 23(1) yes
C(19) P(1) C(41) C(42) -81(1) yes
C(19) P(1) C(41) C(46) 94(1) yes
C(20) P(2) C(51) C(52) 155.5(10) yes
C(20) P(2) C(51) C(56) -26(1) yes
C(20) P(2) C(61) C(62) -95(1) yes
C(20) P(2) C(61) C(66) 85(1) yes
C(71) P(3) C(81) C(82) -37(1) yes
C(71) P(3) C(81) C(86) 144.5(10) yes
C(71) C(72) C(73) C(74) 0(1) yes
C(71) C(76) C(75) C(74) -4(1) yes
C(72) C(71) P(3) C(81) -51.0(9) yes
C(72) C(71) C(76) C(75) 3(1) yes
C(72) C(73) C(74) C(75) 0(2) yes
C(73) C(72) C(71) C(76) 0(1) yes
C(73) C(74) C(75) C(76) 3(1) yes
C(76) C(71) P(3) C(81) 130.7(8) yes
C(81) C(82) C(83) C(84) 3(2) yes
C(81) C(86) C(85) C(84) -5(2) yes
C(82) C(81) C(86) C(85) 4(1) yes
C(82) C(83) C(84) C(85) -4(2) yes
C(83) C(82) C(81) C(86) -3(1) yes
C(83) C(84) C(85) C(86) 5(2) yes
C(91) P(4) C(101) C(102) 134.9(9) yes
C(91) P(4) C(101) C(106) -49.4(10) yes
C(91) C(92) C(93) C(94) -2(2) yes
C(91) C(96) C(95) C(94) 1(2) yes
C(92) C(91) P(4) C(101) -41.2(10) yes
C(92) C(91) C(96) C(95) 0(1) yes
C(92) C(93) C(94) C(95) 3(2) yes
C(93) C(92) C(91) C(96) 1(1) yes
C(93) C(94) C(95) C(96) -2(2) yes
C(96) C(91) P(4) C(101) 140.1(9) yes
C(101) C(102) C(103) C(104) 0(2) yes
C(101) C(106) C(105) C(104) 0(1) yes
C(102) C(101) C(106) C(105) -1(1) yes
C(102) C(103) C(104) C(105) -2(2) yes
C(103) C(102) C(101) C(106) 1(1) yes
C(103) C(104) C(105) C(106) 1(2) yes
C(31) P(1) C(41) C(42) 29(1) yes
C(31) P(1) C(41) C(46) -155.3(10) yes
C(31) C(32) C(33) C(34) -1(2) yes
C(31) C(36) C(35) C(34) 1(2) yes
C(32) C(31) P(1) C(41) 95.9(10) yes
C(32) C(31) C(36) C(35) 0(1) yes
C(32) C(33) C(34) C(35) 2(2) yes
C(33) C(32) C(31) C(36) 0(1) yes
C(33) C(34) C(35) C(36) -2(2) yes
C(36) C(31) P(1) C(41) -86(1) yes
C(41) C(42) C(43) C(44) 5(2) yes
C(41) C(46) C(45) C(44) 0(2) yes
C(42) C(41) C(46) C(45) 0(1) yes
C(42) C(43) C(44) C(45) -4(2) yes
C(43) C(42) C(41) C(46) -3(1) yes
C(43) C(44) C(45) C(46) 0(2) yes
C(51) P(2) C(61) C(62) 151(1) yes
C(51) P(2) C(61) C(66) -27(1) yes
C(51) C(52) C(53) C(54) 3(2) yes
C(51) C(56) C(55) C(54) -4(2) yes
C(52) C(51) P(2) C(61) -96(1) yes
C(52) C(51) C(56) C(55) 4(2) yes
C(52) C(53) C(54) C(55) -2(2) yes
C(53) C(52) C(51) C(56) -4(1) yes
C(53) C(54) C(55) C(56) 3(2) yes
C(56) C(51) P(2) C(61) 81(1) yes
C(61) C(62) C(63) C(64) 0(3) yes
C(61) C(66) C(65) C(64) -2(2) yes
C(62) C(61) C(66) C(65) 5(2) yes
C(62) C(63) C(64) C(65) 2(3) yes
C(63) C(62) C(61) C(66) -4(2) yes
C(63) C(64) C(65) C(66) -2(2) yes
C(63) C(64) C(65) C(66) -2(2) yes
